data_7717536
loop_
_publ_author_name
'Pandey, Shivendra Kumar'
'Kumar, Sandeep'
'Singh, Swati'
'Patel, Anand Kumar'
'Gond, M. K.'
'Acharya, Arbind'
'Bharty, Manoj Kumar'

_publ_section_title
;
 Synthesis, structural characterisation, and anticancer potential of mono
 and dinuclear Pd(II) complexes of N-(2-pyridyl)thiourea
;
_journal_name_full 'Dalton Transactions'
_journal_paper_doi 10.1039/D4DT02614D
_journal_year 2024
_chemical_formula_moiety 'C16 H20 Cl2 N6 Pd2 S2'
_chemical_formula_sum 'C16 H20 Cl2 N6 Pd2 S2'
_chemical_formula_weight 644.20
_space_group_crystal_system monoclinic
_space_group_IT_number 14
_space_group_name_Hall '-P 2ybc'
_space_group_name_H-M_alt 'P 1 21/c 1'
_atom_sites_solution_hydrogens geom
_audit_creation_method SHELXL-2018/3
_audit_update_record
;
2024-09-12 deposited with the CCDC.	2024-11-19 downloaded from the CCDC.
;
_cell_angle_alpha 90
_cell_angle_beta 101.071(2)
_cell_angle_gamma 90
_cell_formula_units_Z 4
_cell_length_a 10.3040(2)
_cell_length_b 11.1576(2)
_cell_length_c 19.3304(4)
_cell_measurement_reflns_used 7220
_cell_measurement_temperature 293(2)
_cell_measurement_theta_max 71.8290
_cell_measurement_theta_min 4.3590
_cell_volume 2181.02(7)
_computing_structure_refinement 'SHELXL-2018/3 (Sheldrick, 2018)'
_computing_structure_solution 'SHELXT 2018/2 (Sheldrick, 2018)'
_diffrn_ambient_temperature 293(2)
_diffrn_detector_area_resol_mean 10.0000
_diffrn_measured_fraction_theta_full 0.988
_diffrn_measured_fraction_theta_max 0.987
_diffrn_measurement_device_type 'XtaLAB Synergy, Dualflex, HyPix3000'
_diffrn_measurement_method '\w scans'
_diffrn_radiation_type CuK\a
_diffrn_radiation_wavelength 1.54184
_diffrn_reflns_av_R_equivalents 0.0349
_diffrn_reflns_av_unetI/netI 0.0358
_diffrn_reflns_Laue_measured_fraction_full 0.988
_diffrn_reflns_Laue_measured_fraction_max 0.987
_diffrn_reflns_limit_h_max 11
_diffrn_reflns_limit_h_min -12
_diffrn_reflns_limit_k_max 13
_diffrn_reflns_limit_k_min -13
_diffrn_reflns_limit_l_max 23
_diffrn_reflns_limit_l_min -22
_diffrn_reflns_number 13844
_diffrn_reflns_point_group_measured_fraction_full 0.988
_diffrn_reflns_point_group_measured_fraction_max 0.987
_diffrn_reflns_theta_full 67.684
_diffrn_reflns_theta_max 72.076
_diffrn_reflns_theta_min 4.372
_diffrn_source 'micro-focus sealed X-ray tube'
_exptl_absorpt_coefficient_mu 17.480
_exptl_absorpt_correction_T_max 1.00000
_exptl_absorpt_correction_T_min 0.42622
_exptl_absorpt_correction_type multi-scan
_exptl_absorpt_process_details
;
CrysAlisPro 1.171.42.90a (Rigaku Oxford Diffraction, 2023)
Empirical absorption correction using spherical harmonics,
implemented in SCALE3 ABSPACK scaling algorithm.
;
_exptl_crystal_colour Orange
_exptl_crystal_density_diffrn 1.962
_exptl_crystal_description Block
_exptl_crystal_F_000 1264
_exptl_crystal_size_max 0.18
_exptl_crystal_size_mid 0.14
_exptl_crystal_size_min 0.12
_refine_diff_density_max 0.785
_refine_diff_density_min -0.555
_refine_diff_density_rms 0.089
_refine_ls_extinction_method none
_refine_ls_goodness_of_fit_ref 1.048
_refine_ls_hydrogen_treatment constr
_refine_ls_matrix_type full
_refine_ls_number_parameters 257
_refine_ls_number_reflns 4239
_refine_ls_number_restraints 0
_refine_ls_restrained_S_all 1.048
_refine_ls_R_factor_all 0.0325
_refine_ls_R_factor_gt 0.0271
_refine_ls_shift/su_max 0.001
_refine_ls_shift/su_mean 0.000
_refine_ls_structure_factor_coef Fsqd
_refine_ls_weighting_details 'w=1/[\s^2^(Fo^2^)+(0.0369P)^2^+0.2835P] where P=(Fo^2^+2Fc^2^)/3'
_refine_ls_weighting_scheme calc
_refine_ls_wR_factor_gt 0.0675
_refine_ls_wR_factor_ref 0.0701
_reflns_Friedel_coverage 0.000
_reflns_number_gt 3698
_reflns_number_total 4239
_reflns_threshold_expression 'I > 2\s(I)'
_cod_data_source_file d4dt02614d2.cif
_cod_data_source_block shelx_CCDC1
_cod_original_sg_symbol_H-M 'P 21/c'
_cod_database_code 7717536
_shelx_shelxl_version_number 2018/3
_shelx_space_group_comment
;
The symmetry employed for this shelxl refinement is uniquely defined
by the following loop, which should always be used as a source of
symmetry information in preference to the above space-group names.
They are only intended as comments.
;

loop_
_space_group_symop_operation_xyz
'x, y, z'
'-x, y+1/2, -z+1/2'
'-x, -y, -z'
'x, -y-1/2, z-1/2'

loop_
_atom_site_label
_atom_site_type_symbol
_atom_site_fract_x
_atom_site_fract_y
_atom_site_fract_z
_atom_site_U_iso_or_equiv
_atom_site_adp_type
_atom_site_occupancy
_atom_site_site_symmetry_order
_atom_site_calc_flag
_atom_site_refinement_flags_posn
_atom_site_refinement_flags_adp
_atom_site_refinement_flags_occupancy
_atom_site_disorder_assembly
_atom_site_disorder_group
Pd2 Pd 0.58392(2) 0.62937(2) 0.46538(2) 0.03224(8) Uani 1 1 d . . . . .
Pd1 Pd 0.27521(2) 0.73465(2) 0.41776(2) 0.03396(8) Uani 1 1 d . . . . .
S1 S 0.40864(7) 0.67210(7) 0.51917(4) 0.03376(17) Uani 1 1 d . . . . .
S2 S 0.42600(8) 0.62993(7) 0.36569(4) 0.03452(17) Uani 1 1 d . . . . .
Cl2 Cl 0.73256(8) 0.62604(9) 0.57319(5) 0.0472(2) Uani 1 1 d . . . . .
Cl1 Cl 0.14605(9) 0.80798(11) 0.31402(5) 0.0564(2) Uani 1 1 d . . . . .
N4 N 0.7268(3) 0.5935(3) 0.40676(15) 0.0370(6) Uani 1 1 d . . . . .
N1 N 0.1521(3) 0.8088(3) 0.47877(17) 0.0408(7) Uani 1 1 d . . . . .
N5 N 0.6321(3) 0.7229(3) 0.31036(16) 0.0420(7) Uani 1 1 d . . . . .
N2 N 0.3313(3) 0.8881(3) 0.56367(17) 0.0436(7) Uani 1 1 d . . . . .
N6 N 0.4287(3) 0.8046(3) 0.27298(17) 0.0481(7) Uani 1 1 d . . . . .
H6 H 0.347121 0.809320 0.276958 0.058 Uiso 1 1 calc R U . . .
N3 N 0.5524(3) 0.8622(3) 0.57222(18) 0.0450(7) Uani 1 1 d . . . . .
H3 H 0.616432 0.816581 0.566003 0.054 Uiso 1 1 calc R U . . .
C14 C 0.7251(3) 0.6425(3) 0.34231(18) 0.0379(7) Uani 1 1 d . . . . .
C15 C 0.5083(4) 0.7283(3) 0.31384(18) 0.0381(7) Uani 1 1 d . . . . .
C6 C 0.1994(4) 0.8611(3) 0.5418(2) 0.0396(7) Uani 1 1 d . . . . .
C7 C 0.4289(3) 0.8228(3) 0.55409(18) 0.0372(7) Uani 1 1 d . . . . .
C1 C 0.0202(4) 0.7936(4) 0.4572(2) 0.0484(9) Uani 1 1 d . . . . .
H1 H -0.011302 0.758474 0.413634 0.058 Uiso 1 1 calc R U . . .
C2 C -0.0680(4) 0.8287(4) 0.4979(3) 0.0546(10) Uani 1 1 d . . . . .
H2 H -0.158357 0.817785 0.482192 0.066 Uiso 1 1 calc R U . . .
C12 C 0.8274(4) 0.6154(4) 0.3050(2) 0.0487(9) Uani 1 1 d . . . . .
C4 C 0.1120(4) 0.8986(4) 0.5859(2) 0.0509(9) Uani 1 1 d . . . . .
C3 C -0.0209(4) 0.8806(4) 0.5626(3) 0.0567(11) Uani 1 1 d . . . . .
H3A H -0.080116 0.903763 0.590872 0.068 Uiso 1 1 calc R U . . .
C9 C 0.8229(3) 0.5130(3) 0.4330(2) 0.0431(8) Uani 1 1 d . . . . .
H9 H 0.822634 0.479387 0.477044 0.052 Uiso 1 1 calc R U . . .
C10 C 0.9192(4) 0.4796(4) 0.3977(3) 0.0547(10) Uani 1 1 d . . . . .
H10 H 0.982075 0.422678 0.416561 0.066 Uiso 1 1 calc R U . . .
C11 C 0.9216(4) 0.5320(5) 0.3336(2) 0.0572(11) Uani 1 1 d . . . . .
H11 H 0.987522 0.511017 0.309067 0.069 Uiso 1 1 calc R U . . .
C16 C 0.4760(5) 0.8802(5) 0.2219(3) 0.0681(13) Uani 1 1 d . . . . .
H16A H 0.401880 0.914267 0.190276 0.102 Uiso 1 1 calc R U . . .
H16B H 0.527453 0.832916 0.195584 0.102 Uiso 1 1 calc R U . . .
H16C H 0.529809 0.943265 0.246011 0.102 Uiso 1 1 calc R U . . .
C13 C 0.8310(4) 0.6773(6) 0.2365(2) 0.0725(15) Uani 1 1 d . . . . .
H13A H 0.758004 0.650550 0.201304 0.109 Uiso 1 1 calc R U . . .
H13B H 0.912512 0.658736 0.221780 0.109 Uiso 1 1 calc R U . . .
H13C H 0.824763 0.762401 0.242624 0.109 Uiso 1 1 calc R U . . .
C8 C 0.5816(5) 0.9803(4) 0.6022(3) 0.0657(13) Uani 1 1 d . . . . .
H8A H 0.532119 1.039273 0.571906 0.099 Uiso 1 1 calc R U . . .
H8B H 0.674451 0.996305 0.606920 0.099 Uiso 1 1 calc R U . . .
H8C H 0.557671 0.983742 0.647809 0.099 Uiso 1 1 calc R U . . .
C5 C 0.1666(5) 0.9565(6) 0.6553(3) 0.0755(15) Uani 1 1 d . . . . .
H5A H 0.205047 0.896317 0.688524 0.113 Uiso 1 1 calc R U . . .
H5B H 0.096686 0.996442 0.672567 0.113 Uiso 1 1 calc R U . . .
H5C H 0.233116 1.013716 0.649331 0.113 Uiso 1 1 calc R U . . .

loop_
_atom_site_aniso_label
_atom_site_aniso_U_11
_atom_site_aniso_U_22
_atom_site_aniso_U_33
_atom_site_aniso_U_23
_atom_site_aniso_U_13
_atom_site_aniso_U_12
Pd2 0.03265(13) 0.03174(13) 0.03306(13) 0.00247(9) 0.00810(9) -0.00081(9)
Pd1 0.03205(13) 0.03340(13) 0.03625(14) -0.00249(10) 0.00610(9) -0.00273(9)
S1 0.0354(4) 0.0314(4) 0.0358(4) 0.0013(3) 0.0100(3) -0.0029(3)
S2 0.0369(4) 0.0321(4) 0.0348(4) -0.0030(3) 0.0076(3) -0.0033(3)
Cl2 0.0415(4) 0.0590(5) 0.0393(4) 0.0056(4) 0.0032(3) 0.0049(4)
Cl1 0.0395(4) 0.0780(7) 0.0481(5) 0.0075(5) -0.0009(4) 0.0026(4)
N4 0.0344(14) 0.0361(14) 0.0413(15) -0.0020(13) 0.0091(11) -0.0032(12)
N1 0.0375(15) 0.0367(15) 0.0494(17) -0.0030(14) 0.0117(12) 0.0002(12)
N5 0.0432(16) 0.0461(17) 0.0383(16) 0.0028(14) 0.0120(12) -0.0044(13)
N2 0.0439(16) 0.0403(16) 0.0477(17) -0.0080(14) 0.0116(13) -0.0003(13)
N6 0.0517(18) 0.0498(18) 0.0457(17) 0.0126(15) 0.0168(14) 0.0093(15)
N3 0.0409(16) 0.0375(16) 0.0534(18) -0.0076(14) 0.0014(13) -0.0028(12)
C14 0.0357(16) 0.0411(18) 0.0375(17) -0.0049(15) 0.0085(14) -0.0078(14)
C15 0.0471(19) 0.0355(17) 0.0323(17) -0.0037(14) 0.0092(14) -0.0009(14)
C6 0.0444(19) 0.0338(17) 0.0432(19) 0.0003(15) 0.0145(15) -0.0015(14)
C7 0.0429(18) 0.0357(17) 0.0337(16) 0.0012(14) 0.0087(13) -0.0023(14)
C1 0.0381(18) 0.048(2) 0.060(2) -0.0031(19) 0.0112(16) -0.0075(16)
C2 0.0389(19) 0.052(2) 0.078(3) 0.002(2) 0.0233(19) -0.0022(17)
C12 0.0374(18) 0.072(3) 0.0379(18) -0.0135(19) 0.0101(14) -0.0132(18)
C4 0.055(2) 0.052(2) 0.051(2) 0.0037(19) 0.0215(18) 0.0047(18)
C3 0.056(2) 0.057(3) 0.065(3) 0.005(2) 0.031(2) 0.0028(19)
C9 0.0383(18) 0.0378(18) 0.053(2) 0.0032(17) 0.0073(15) -0.0001(14)
C10 0.0383(19) 0.053(2) 0.072(3) -0.005(2) 0.0094(18) 0.0071(17)
C11 0.042(2) 0.077(3) 0.057(2) -0.020(2) 0.0179(17) 0.003(2)
C16 0.083(3) 0.071(3) 0.055(3) 0.033(2) 0.025(2) 0.014(2)
C13 0.049(2) 0.132(5) 0.040(2) -0.004(3) 0.0154(18) -0.005(3)
C8 0.063(3) 0.043(2) 0.083(3) -0.018(2) -0.006(2) -0.0065(19)
C5 0.079(3) 0.097(4) 0.056(3) -0.012(3) 0.026(2) 0.010(3)

loop_
_atom_type_symbol
_atom_type_description
_atom_type_scat_dispersion_real
_atom_type_scat_dispersion_imag
_atom_type_scat_source
C C 0.0181 0.0091 'International Tables Vol C Tables 4.2.6.8 and 6.1.1.4'
H H 0.0000 0.0000 'International Tables Vol C Tables 4.2.6.8 and 6.1.1.4'
Cl Cl 0.3639 0.7018 'International Tables Vol C Tables 4.2.6.8 and 6.1.1.4'
N N 0.0311 0.0180 'International Tables Vol C Tables 4.2.6.8 and 6.1.1.4'
Pd Pd 0.1215 3.9337 'International Tables Vol C Tables 4.2.6.8 and 6.1.1.4'
S S 0.3331 0.5567 'International Tables Vol C Tables 4.2.6.8 and 6.1.1.4'

loop_
_geom_angle_atom_site_label_1
_geom_angle_atom_site_label_2
_geom_angle_atom_site_label_3
_geom_angle
_geom_angle_site_symmetry_1
_geom_angle_site_symmetry_3
_geom_angle_publ_flag
N4 Pd2 S2 90.29(8) . . ?
N4 Pd2 S1 173.69(8) . . ?
S2 Pd2 S1 83.46(3) . . ?
N4 Pd2 Cl2 94.14(8) . . ?
S2 Pd2 Cl2 175.28(3) . . ?
S1 Pd2 Cl2 92.14(3) . . ?
N1 Pd1 S1 88.08(9) . . ?
N1 Pd1 S2 170.12(9) . . ?
S1 Pd1 S2 82.83(3) . . ?
N1 Pd1 Cl1 92.24(9) . . ?
S1 Pd1 Cl1 176.83(4) . . ?
S2 Pd1 Cl1 97.05(3) . . ?
C7 S1 Pd1 92.51(11) . . ?
C7 S1 Pd2 108.47(11) . . ?
Pd1 S1 Pd2 94.08(3) . . ?
C15 S2 Pd2 97.85(12) . . ?
C15 S2 Pd1 111.07(12) . . ?
Pd2 S2 Pd1 93.65(3) . . ?
C14 N4 C9 119.2(3) . . ?
C14 N4 Pd2 122.8(2) . . ?
C9 N4 Pd2 117.9(3) . . ?
C1 N1 C6 119.8(3) . . ?
C1 N1 Pd1 117.7(3) . . ?
C6 N1 Pd1 122.2(2) . . ?
C15 N5 C14 128.3(3) . . ?
C7 N2 C6 125.9(3) . . ?
C15 N6 C16 121.7(4) . . ?
C15 N6 H6 119.1 . . ?
C16 N6 H6 119.1 . . ?
C7 N3 C8 121.5(3) . . ?
C7 N3 H3 119.3 . . ?
C8 N3 H3 119.3 . . ?
N4 C14 N5 124.2(3) . . ?
N4 C14 C12 120.0(3) . . ?
N5 C14 C12 115.7(3) . . ?
N5 C15 N6 120.1(3) . . ?
N5 C15 S2 125.0(3) . . ?
N6 C15 S2 114.6(3) . . ?
N1 C6 N2 122.2(3) . . ?
N1 C6 C4 120.6(3) . . ?
N2 C6 C4 117.1(3) . . ?
N2 C7 N3 120.7(3) . . ?
N2 C7 S1 122.9(3) . . ?
N3 C7 S1 116.3(3) . . ?
N1 C1 C2 121.8(4) . . ?
N1 C1 H1 119.1 . . ?
C2 C1 H1 119.1 . . ?
C1 C2 C3 119.0(4) . . ?
C1 C2 H2 120.5 . . ?
C3 C2 H2 120.5 . . ?
C11 C12 C14 118.3(4) . . ?
C11 C12 C13 121.9(4) . . ?
C14 C12 C13 119.8(4) . . ?
C3 C4 C6 118.0(4) . . ?
C3 C4 C5 122.5(4) . . ?
C6 C4 C5 119.5(4) . . ?
C4 C3 C2 121.0(4) . . ?
C4 C3 H3A 119.5 . . ?
C2 C3 H3A 119.5 . . ?
C10 C9 N4 122.8(4) . . ?
C10 C9 H9 118.6 . . ?
N4 C9 H9 118.6 . . ?
C9 C10 C11 118.5(4) . . ?
C9 C10 H10 120.8 . . ?
C11 C10 H10 120.8 . . ?
C10 C11 C12 120.9(4) . . ?
C10 C11 H11 119.5 . . ?
C12 C11 H11 119.5 . . ?
N6 C16 H16A 109.5 . . ?
N6 C16 H16B 109.5 . . ?
H16A C16 H16B 109.5 . . ?
N6 C16 H16C 109.5 . . ?
H16A C16 H16C 109.5 . . ?
H16B C16 H16C 109.5 . . ?
C12 C13 H13A 109.5 . . ?
C12 C13 H13B 109.5 . . ?
H13A C13 H13B 109.5 . . ?
C12 C13 H13C 109.5 . . ?
H13A C13 H13C 109.5 . . ?
H13B C13 H13C 109.5 . . ?
N3 C8 H8A 109.5 . . ?
N3 C8 H8B 109.5 . . ?
H8A C8 H8B 109.5 . . ?
N3 C8 H8C 109.5 . . ?
H8A C8 H8C 109.5 . . ?
H8B C8 H8C 109.5 . . ?
C4 C5 H5A 109.5 . . ?
C4 C5 H5B 109.5 . . ?
H5A C5 H5B 109.5 . . ?
C4 C5 H5C 109.5 . . ?
H5A C5 H5C 109.5 . . ?
H5B C5 H5C 109.5 . . ?

loop_
_geom_bond_atom_site_label_1
_geom_bond_atom_site_label_2
_geom_bond_distance
_geom_bond_site_symmetry_2
_geom_bond_publ_flag
Pd2 N4 2.062(3) . ?
Pd2 S2 2.2710(8) . ?
Pd2 S1 2.3003(8) . ?
Pd2 Cl2 2.3375(9) . ?
Pd1 N1 2.063(3) . ?
Pd1 S1 2.2771(8) . ?
Pd1 S2 2.3223(8) . ?
Pd1 Cl1 2.3316(10) . ?
S1 C7 1.809(4) . ?
S2 C15 1.804(4) . ?
N4 C14 1.358(5) . ?
N4 C9 1.361(5) . ?
N1 C1 1.353(5) . ?
N1 C6 1.355(5) . ?
N5 C15 1.292(5) . ?
N5 C14 1.370(5) . ?
N2 C7 1.284(5) . ?
N2 C6 1.378(5) . ?
N6 C15 1.331(5) . ?
N6 C16 1.452(5) . ?
N6 H6 0.8600 . ?
N3 C7 1.328(5) . ?
N3 C8 1.448(5) . ?
N3 H3 0.8600 . ?
C14 C12 1.419(5) . ?
C6 C4 1.416(5) . ?
C1 C2 1.369(6) . ?
C1 H1 0.9300 . ?
C2 C3 1.379(7) . ?
C2 H2 0.9300 . ?
C12 C11 1.380(7) . ?
C12 C13 1.501(6) . ?
C4 C3 1.371(6) . ?
C4 C5 1.498(7) . ?
C3 H3A 0.9300 . ?
C9 C10 1.360(6) . ?
C9 H9 0.9300 . ?
C10 C11 1.376(7) . ?
C10 H10 0.9300 . ?
C11 H11 0.9300 . ?
C16 H16A 0.9600 . ?
C16 H16B 0.9600 . ?
C16 H16C 0.9600 . ?
C13 H13A 0.9600 . ?
C13 H13B 0.9600 . ?
C13 H13C 0.9600 . ?
C8 H8A 0.9600 . ?
C8 H8B 0.9600 . ?
C8 H8C 0.9600 . ?
C5 H5A 0.9600 . ?
C5 H5B 0.9600 . ?
C5 H5C 0.9600 . ?

loop_
_geom_hbond_atom_site_label_D
_geom_hbond_atom_site_label_H
_geom_hbond_atom_site_label_A
_geom_hbond_distance_DH
_geom_hbond_distance_HA
_geom_hbond_distance_DA
_geom_hbond_angle_DHA
_geom_hbond_site_symmetry_A
_geom_hbond_publ_flag
N6 H6 Cl1 0.86 2.32 3.162(3) 166.8 . yes
N3 H3 Cl2 0.86 2.43 3.221(3) 153.2 . yes
C1 H1 Cl1 0.93 2.80 3.279(4) 113.1 . yes
C9 H9 S1 0.93 2.93 3.414(4) 113.6 3_666 yes
C9 H9 Cl2 0.93 2.77 3.281(4) 115.8 . yes
C10 H10 Cl2 0.93 2.96 3.716(4) 139.5 3_766 yes

loop_
_geom_torsion_atom_site_label_1
_geom_torsion_atom_site_label_2
_geom_torsion_atom_site_label_3
_geom_torsion_atom_site_label_4
_geom_torsion
_geom_torsion_site_symmetry_1
_geom_torsion_site_symmetry_2
_geom_torsion_site_symmetry_3
_geom_torsion_site_symmetry_4
_geom_torsion_publ_flag
C9 N4 C14 N5 179.0(3) . . . . ?
Pd2 N4 C14 N5 2.1(5) . . . . ?
C9 N4 C14 C12 -3.9(5) . . . . ?
Pd2 N4 C14 C12 179.2(3) . . . . ?
C15 N5 C14 N4 -34.0(6) . . . . ?
C15 N5 C14 C12 148.8(4) . . . . ?
C14 N5 C15 N6 -172.5(4) . . . . ?
C14 N5 C15 S2 1.9(6) . . . . ?
C16 N6 C15 N5 2.3(6) . . . . ?
C16 N6 C15 S2 -172.6(3) . . . . ?
Pd2 S2 C15 N5 43.5(3) . . . . ?
Pd1 S2 C15 N5 140.5(3) . . . . ?
Pd2 S2 C15 N6 -141.8(3) . . . . ?
Pd1 S2 C15 N6 -44.8(3) . . . . ?
C1 N1 C6 N2 -174.3(3) . . . . ?
Pd1 N1 C6 N2 12.1(5) . . . . ?
C1 N1 C6 C4 1.0(6) . . . . ?
Pd1 N1 C6 C4 -172.7(3) . . . . ?
C7 N2 C6 N1 -39.3(6) . . . . ?
C7 N2 C6 C4 145.3(4) . . . . ?
C6 N2 C7 N3 174.4(4) . . . . ?
C6 N2 C7 S1 -8.2(5) . . . . ?
C8 N3 C7 N2 -1.0(6) . . . . ?
C8 N3 C7 S1 -178.6(3) . . . . ?
Pd1 S1 C7 N2 58.8(3) . . . . ?
Pd2 S1 C7 N2 154.0(3) . . . . ?
Pd1 S1 C7 N3 -123.6(3) . . . . ?
Pd2 S1 C7 N3 -28.5(3) . . . . ?
C6 N1 C1 C2 -0.7(6) . . . . ?
Pd1 N1 C1 C2 173.1(3) . . . . ?
N1 C1 C2 C3 -0.1(7) . . . . ?
N4 C14 C12 C11 4.7(5) . . . . ?
N5 C14 C12 C11 -177.9(4) . . . . ?
N4 C14 C12 C13 -175.1(4) . . . . ?
N5 C14 C12 C13 2.3(5) . . . . ?
N1 C6 C4 C3 -0.3(6) . . . . ?
N2 C6 C4 C3 175.2(4) . . . . ?
N1 C6 C4 C5 -179.9(4) . . . . ?
N2 C6 C4 C5 -4.4(6) . . . . ?
C6 C4 C3 C2 -0.6(7) . . . . ?
C5 C4 C3 C2 179.0(5) . . . . ?
C1 C2 C3 C4 0.8(7) . . . . ?
C14 N4 C9 C10 0.6(5) . . . . ?
Pd2 N4 C9 C10 177.7(3) . . . . ?
N4 C9 C10 C11 1.8(6) . . . . ?
C9 C10 C11 C12 -0.9(7) . . . . ?
C14 C12 C11 C10 -2.3(6) . . . . ?
C13 C12 C11 C10 177.5(5) . . . . ?
